data_1007165
loop_
_publ_author_name
'Masse, R.'
'Tordjman, I.'
'Durif, A.'

_publ_section_title
;
 Etude structurale d'un sous-oxyde d'argent bismuth Bi~4~Ag~18~O~12~
;
_journal_coden_ASTM CRAMED
_journal_issue 9
_journal_name_full
;
 Comptes Rendus des Seances de l'Academie des Sciences, Serie 2:
 Mecanique-Physique, Chimie, Sciences de l'Univers, Sciences de la Terre
;
_journal_page_first 631
_journal_page_last 633
_journal_volume 302
_journal_year 1986
_chemical_formula_structural 'Bi4 Ag18 O12'
_chemical_formula_sum 'Ag18 Bi4 O12'
_chemical_name_systematic 'Bismuth silver oxide (4/18/12)'
_space_group_crystal_system orthorhombic
_space_group_IT_number 63
_space_group_name_Hall '-C 2c 2'
_space_group_name_H-M_alt 'C m c m'
_cell_angle_alpha 90
_cell_angle_beta 90
_cell_angle_gamma 90
_cell_formula_units_Z 4
_cell_length_a 10.630(4)
_cell_length_b 14.229(5)
_cell_length_c 23.91(3)
_cell_volume 3616.5
_refine_ls_R_factor_all 0.057
_cod_database_code 1007165

loop_
_space_group_symop_id
_space_group_symop_operation_xyz
1 x,y,z
2 x,-y,-z
3 x,y,1/2-z
4 x,-y,1/2+z
5 -x,-y,-z
6 -x,y,z
7 -x,-y,1/2+z
8 -x,y,1/2-z
9 1/2+x,1/2+y,z
10 1/2+x,1/2-y,-z
11 1/2+x,1/2+y,1/2-z
12 1/2+x,1/2-y,1/2+z
13 1/2-x,1/2-y,-z
14 1/2-x,1/2+y,z
15 1/2-x,1/2-y,1/2+z
16 1/2-x,1/2+y,1/2-z

loop_
_atom_site_label
_atom_site_type_symbol
_atom_site_symmetry_multiplicity
_atom_site_Wyckoff_symbol
_atom_site_fract_x
_atom_site_fract_y
_atom_site_fract_z
_atom_site_occupancy
_atom_site_attached_hydrogens
_atom_site_calc_flag
Bi1 Bi2+ 16 h 0.18925(8) 0.87282(6) 0.12334(3) 1. 0 d
Ag1 Ag1+ 16 h 0.2602(2) 0.6209(2) 0.15190(9) 1. 0 d
Ag2 Ag1+ 8 g 0.1934(4) 0.4721(2) 0.25 1. 0 d
Ag3 Ag1+ 8 f 0. 0.4794(2) 0.15291(14) 1. 0 d
Ag4 Ag1+ 8 g 0.2079(4) 0.2692(2) 0.25 1. 0 d
Ag5 Ag1+ 8 f 0. 0.2708(2) 0.15862(15) 1. 0 d
Ag6 Ag1+ 8 f 0. 0.3635(3) 0.05124(12) 1. 0 d
Ag7 Ag1+ 8 e 0.2797(4) 0. 0. 1. 0 d
Ag8 Ag1+ 8 d 0.25 0.25 0. 1. 0 d
O1 O2- 16 h 0.198(2) 0.272(1) 0.1623(9) 1. 0 d
O2 O2- 16 h 0.199(2) 0.373(1) 0.0511(7) 1. 0 d
O3 O2- 16 h 0.199(2) 0.477(1) 0.1603(9) 1. 0 d

loop_
_atom_type_symbol
_atom_type_oxidation_number
Bi2+ 1.500
Ag1+ 1.000
O2- -2.000
